data_1574254
loop_
_publ_author_name
'W\"ust, Leonie'
'Chorbacher, Johannes'
'Wellnitz, Tim'
'Nees, Samuel'
'Helten, Holger'
'Braunschweig, Holger'

_publ_section_title
;
 Synthetic access to organyl-substituted 1,2,3-benzodiazaborines with
 turn-on fluorescence activity
;
_journal_issue 17
_journal_name_full 'Chemical Science'
_journal_page_first 7284
_journal_page_last 7293
_journal_paper_doi 10.1039/D5SC01500F
_journal_volume 16
_journal_year 2025
_chemical_formula_moiety 'C25 H20 B N2, C16 H36 N'
_chemical_formula_sum 'C41 H56 B N3'
_chemical_formula_weight 601.69
_space_group_crystal_system monoclinic
_space_group_IT_number 15
_space_group_name_Hall '-C 2yc'
_space_group_name_H-M_alt 'C 1 2/c 1'
_atom_sites_solution_hydrogens geom
_atom_sites_solution_primary dual
_atom_sites_solution_secondary difmap
_audit_creation_date 2024-10-28
_audit_creation_method 'CIF-fill 1.5k (K.Radacki, 2005-24)'
_audit_update_record
;
2024-10-28 deposited with the CCDC.	2025-03-18 downloaded from the CCDC.
;
_cell_angle_alpha 90
_cell_angle_beta 105.5390(10)
_cell_angle_gamma 90
_cell_formula_units_Z 4
_cell_length_a 12.26330(10)
_cell_length_b 17.39660(10)
_cell_length_c 16.9860(2)
_cell_measurement_reflns_used 30113
_cell_measurement_temperature 100(2)
_cell_measurement_theta_max 73.7260
_cell_measurement_theta_min 4.5060
_cell_volume 3491.33(6)
_computing_cell_refinement 'CrysAlisPro 1.171.43.111a (Rigaku OD, 2024)'
_computing_data_collection
;
 CrysAlisPro system (CCD 43.119a 64-bit (release 08-04-2024))
;
_computing_data_reduction 'CrysAlisPro 1.171.43.111a (Rigaku OD, 2024)'
_computing_molecular_graphics 'ShelXLe (Huebschle et all, 2011)'
_computing_publication_material 'SHELXL-2018/3 (Sheldrick, 2018)'
_computing_structure_refinement 'SHELXL-2018/3 (Sheldrick, 2018)'
_computing_structure_solution 'SHELXT 2018/2 (Sheldrick, 2018)''
_diffrn_ambient_environment N~2~
_diffrn_ambient_temperature 100(2)
_diffrn_detector HPA
_diffrn_detector_area_resol_mean 10.0
_diffrn_detector_type 'HyPix Arc150'
_diffrn_measured_fraction_theta_full 0.998
_diffrn_measured_fraction_theta_max 0.974
_diffrn_measurement_details
;
 List of Runs (angles in degrees, time in seconds):
 --------------------------------------------------------------------------
  1  \w     30.00  56.00   0.50    0.05    --   18.00  60.00 -46.08   52
  2  \w     30.00  56.00   0.50    0.05    --   18.00  60.00  -0.59   52
  3  \w     34.00  60.00   0.50    0.05    --   22.00  58.00 -92.61   52
  4  \w     34.00  60.00   0.50    0.05    --   22.00  57.00-143.75   52
  5  \w     34.00  60.00   0.50    0.05    --   22.00  58.00  45.19   52
  6  \w     30.00  60.00   0.50    0.05    --   18.00  59.00 132.41   60
  7  \w     34.00  60.00   0.50    0.05    --   22.00  57.00  93.38   52
  8  \w     46.00 133.00   0.50    0.05    --   82.26  15.00 120.00  174
  9  \w     24.00  99.00   0.50    0.05    --   71.44-126.00 150.00  150
 10  \w     40.00  90.00   0.50    0.05    --   82.26 -95.00   0.00  100
 11  \w     40.00  90.00   0.50    0.05    --   82.26 -95.00  90.00  100
 12  \w     40.00  90.00   0.50    0.05    --   82.26 -95.00 120.00  100
 13  \w     40.00  90.00   0.50    0.05    --   82.26 -95.00 150.00  100
 14  \w     40.00  90.00   0.50    0.05    --   82.26 -95.00 -30.00  100
 15  \w     40.00  90.00   0.50    0.05    --   82.26 -95.00 -60.00  100
 16  \w     40.00  90.00   0.50    0.05    --   82.26 -95.00 -90.00  100
 17  \w     40.00  90.00   0.50    0.05    --   82.26 -95.00-120.00  100
 18  \w     42.00  93.00   0.50    0.05    --   85.25 -97.00-140.49  102
 19  \w     37.00  93.00   0.50    0.05    --   82.26-112.00-180.00  112
 20  \w     40.00  90.00   0.50    0.05    --   82.26 -95.00  30.00  100
 21  \w     46.00 133.00   0.50    0.05    --   82.26  15.00 -60.00  174
 22  \w     -5.00  21.00   0.50    0.05    --  -10.00  77.00 -85.37   52
 23  \w    -97.00 -33.00   0.50    0.05    --  -79.50 115.00-134.20  128
 24  \w    -97.00 -32.00   0.50    0.05    --  -78.00 114.00 -50.19  130
 25  \w    -96.00 -34.00   0.50    0.05    --  -79.50 114.00  12.64  124
 26  \w    -97.00 -32.00   0.50    0.05    --  -78.00 114.00 139.85  130
 27  \w    -92.00 -31.00   0.50    0.05    --  -76.36 112.00  60.00  122
 28  \w    -92.00 -31.00   0.50    0.05    --  -76.36 112.00 -30.00  122
 29  \w    -92.00 -35.00   0.50    0.05    --  -79.50 102.00 -92.85  114
 30  \w    -92.00 -31.00   0.50    0.05    --  -76.36 112.00-180.00  122
 31  \w    -94.00 -59.00   0.50    0.05    --  -46.00 -51.00-179.47   70
 32  \w   -125.00 -90.00   0.50    0.05    --  -79.50 -62.00-135.66   70
 33  \w   -100.00 -62.00   0.50    0.05    --  -50.00 -41.00  28.10   76
 34  \w   -120.00 -86.00   0.50    0.05    --  -74.00 -59.00 -31.29   68
 35  \w   -125.00 -91.00   0.50    0.05    --  -79.50 -60.00  41.68   68
 36  \w   -120.00 -86.00   0.50    0.05    --  -74.00 -59.00 -63.58   68
 37  \w   -126.00 -91.00   0.50    0.05    --  -79.50 -58.00-114.30   70
 38  \w   -121.00 -86.00   0.50    0.05    --  -74.00 -58.00 -96.66   70
 39  \w   -125.00 -90.00   0.50    0.05    --  -78.00 -57.00 -11.63   70
 40  \w   -120.00 -86.00   0.50    0.05    --  -74.00 -59.00  55.91   68
 41  \w    -79.00 -44.00   0.50    0.05    --  -30.00 -49.00 120.21   70
 42  \w   -125.00 -90.00   0.50    0.05    --  -78.00 -55.00 169.35   70
 43  \w   -120.00 -86.00   0.50    0.05    --  -74.00 -60.00 133.45   68
 44  \w   -106.00 -71.00   0.50    0.05    --  -58.00 -52.00 103.63   70
 45  \w   -122.00 -87.00   0.50    0.05    --  -74.00 -53.00  96.62   70
 46  \w   -128.00 -93.00   0.50    0.05    --  -79.50 -50.00  86.38   70
 47  \w   -110.00 -75.00   0.50    0.05    --  -62.00 -51.00 -74.41   70
 48  \w   -110.00 -75.00   0.50    0.05    --  -62.00 -52.00-136.62   70
 49  \w   -128.00 -93.00   0.50    0.05    --  -79.50 -51.00 -84.10   70
 50  \w   -128.00 -93.00   0.50    0.05    --  -79.50 -50.00 -45.86   70
 51  \w   -107.00 -72.00   0.50    0.05    --  -58.00 -48.00 -33.37   70
 52  \w   -103.00 -67.00   0.50    0.05    --  -54.00 -46.00  -5.62   72
 53  \w   -129.00 -93.00   0.50    0.05    --  -79.50 -46.00   1.56   72
 54  \w   -129.00 -93.00   0.50    0.05    --  -79.50 -48.00  62.47   72
 55  \w   -115.00 -80.00   0.50    0.05    --  -66.00 -47.00 134.77   70
 56  \w   -120.00 -83.00   0.50    0.05    --  -70.00 -46.00 177.56   74
 57  \w   -130.00 -92.00   0.50    0.05    --  -79.50 -42.00 132.69   76
 58  \w   -127.00 -90.00   0.50    0.05    --  -79.50-127.00  63.45   74
 59  \w   -126.00 -92.00   0.50    0.05    --  -79.50-122.00 170.59   68
 60  \w   -126.00 -92.00   0.50    0.05    --  -79.50-123.00 108.80   68
 61  \w   -126.00 -93.00   0.50    0.05    --  -79.50-120.00 115.71   66
 62  \w   -127.00 -90.00   0.50    0.05    --  -79.50-126.00  32.38   74
 63  \w   -125.00 -94.00   0.50    0.05    --  -79.50-119.00 -13.78   62
 64  \w   -126.00 -92.00   0.50    0.05    --  -79.50-123.00 -31.36   68
 65  \w   -125.00 -94.00   0.50    0.05    --  -79.50-119.00 -75.04   62
 66  \w   -126.00 -93.00   0.50    0.05    --  -79.50-121.00-101.01   66
 67  \w   -126.00 -93.00   0.50    0.05    --  -79.50-121.00-128.53   66
 68  \w   -126.00 -93.00   0.50    0.05    --  -79.50-120.00-158.26   66
;
_diffrn_measurement_device 'four-circle diffractometer'
_diffrn_measurement_device_type 'Rigaku XtaLAB Synergy-R'
_diffrn_measurement_method '\w scans'
_diffrn_orient_matrix_type
;
 CrysAlisPro convention (1999,Acta A55,543-557)
;
_diffrn_orient_matrix_UB_11 0.0845216000
_diffrn_orient_matrix_UB_12 -0.0370629000
_diffrn_orient_matrix_UB_13 0.0740476000
_diffrn_orient_matrix_UB_21 -0.0907648000
_diffrn_orient_matrix_UB_22 0.0010926000
_diffrn_orient_matrix_UB_23 0.0475480000
_diffrn_orient_matrix_UB_31 -0.0401925000
_diffrn_orient_matrix_UB_32 -0.0804297000
_diffrn_orient_matrix_UB_33 -0.0334278000
_diffrn_radiation_monochromator 'multi-layer mirror'
_diffrn_radiation_probe x-ray
_diffrn_radiation_type CuK\a
_diffrn_radiation_wavelength 1.54184
_diffrn_radiation_xray_symbol K-L~2,3~
_diffrn_reflns_av_R_equivalents 0.0494
_diffrn_reflns_av_unetI/netI 0.0177
_diffrn_reflns_Laue_measured_fraction_full 0.998
_diffrn_reflns_Laue_measured_fraction_max 0.974
_diffrn_reflns_limit_h_max 15
_diffrn_reflns_limit_h_min -15
_diffrn_reflns_limit_k_max 19
_diffrn_reflns_limit_k_min -21
_diffrn_reflns_limit_l_max 21
_diffrn_reflns_limit_l_min -20
_diffrn_reflns_number 38740
_diffrn_reflns_point_group_measured_fraction_full 0.998
_diffrn_reflns_point_group_measured_fraction_max 0.974
_diffrn_reflns_theta_full 67.684
_diffrn_reflns_theta_max 74.723
_diffrn_reflns_theta_min 4.524
_diffrn_source 'rotating-anode X-ray tube'
_diffrn_source_type 'PhotonJet-R X-ray Source'
_exptl_absorpt_coefficient_mu 0.491
_exptl_absorpt_correction_T_max 1.000
_exptl_absorpt_correction_T_min 0.222
_exptl_absorpt_correction_type gaussian
_exptl_absorpt_process_details
;
 CrysAlisPro 1.171.43.111a (Rigaku Oxford Diffraction, 2024) Numerical 
 absorption correction based on gaussian integration over a multifaceted 
 crystal model Empirical absorption correction using spherical harmonics, 
 implemented in SCALE3 ABSPACK scaling algorithm.
;
_exptl_crystal_colour colourless
_exptl_crystal_density_diffrn 1.145
_exptl_crystal_description block
_exptl_crystal_F_000 1312
_exptl_crystal_preparation
;
 For data collection the crystal was immersed in a film of perfluoropolyether 
 oil, mounted on a polyimide loop and transferred to stream of cold nitrogen 
 (Oxford Cryostream 800).
;
_exptl_crystal_size_max 0.670
_exptl_crystal_size_mid 0.390
_exptl_crystal_size_min 0.270
_refine_diff_density_max 0.274
_refine_diff_density_min -0.235
_refine_diff_density_rms 0.043
_refine_ls_extinction_method none
_refine_ls_goodness_of_fit_ref 1.081
_refine_ls_hydrogen_treatment constr
_refine_ls_matrix_type full
_refine_ls_number_parameters 308
_refine_ls_number_reflns 3501
_refine_ls_number_restraints 1321
_refine_ls_restrained_S_all 0.951
_refine_ls_R_factor_all 0.0431
_refine_ls_R_factor_gt 0.0414
_refine_ls_shift/su_max 0.001
_refine_ls_shift/su_mean 0.000
_refine_ls_structure_factor_coef Fsqd
_refine_ls_weighting_details
;
 w=1/[\s^2^(Fo^2^)+(0.0474P)^2^+1.9229P] where P=(Fo^2^+2Fc^2^)/3
;
_refine_ls_weighting_scheme calc
_refine_ls_wR_factor_gt 0.1029
_refine_ls_wR_factor_ref 0.1046
_reflns_Friedel_coverage 0.000
_reflns_number_gt 3345
_reflns_number_total 3501
_reflns_threshold_expression 'I > 2\s(I)'
_cod_data_source_file d5sc01500f2.cif
_cod_data_source_block 2-TBA
_cod_depositor_comments 'Adding full bibliography for 1574244--1574256.cif.'
_cod_original_sg_symbol_H-M 'C 2/c'
_cod_database_code 1574254
_shelx_shelxl_version_number 2018/3
_shelx_space_group_comment
;
 The symmetry employed for this shelxl refinement is uniquely defined by the 
 following loop, which should always be used as a source of symmetry 
 information in preference to the above space-group names. They are only 
 intended as comments.
;
_shelx_estimated_absorpt_t_min 0.735
_shelx_estimated_absorpt_t_max 0.879

loop_
_space_group_symop_operation_xyz
'x, y, z'
'-x, y, -z+1/2'
'x+1/2, y+1/2, z'
'-x+1/2, y+1/2, -z+1/2'
'-x, -y, -z'
'x, -y, z-1/2'
'-x+1/2, -y+1/2, -z'
'x+1/2, -y+1/2, z-1/2'

loop_
_atom_site_label
_atom_site_type_symbol
_atom_site_fract_x
_atom_site_fract_y
_atom_site_fract_z
_atom_site_U_iso_or_equiv
_atom_site_adp_type
_atom_site_occupancy
_atom_site_site_symmetry_order
_atom_site_calc_flag
_atom_site_refinement_flags_posn
_atom_site_refinement_flags_adp
_atom_site_refinement_flags_occupancy
_atom_site_disorder_assembly
_atom_site_disorder_group
B1_1 B 0.53147(18) 0.97992(13) 0.26886(13) 0.0211(4) Uani 0.5 1 d D U P A -1
N1_1 N 0.46805(14) 1.05550(9) 0.22770(10) 0.0209(3) Uani 0.5 1 d . U P A -1
N2_1 N 0.5110(4) 1.12853(9) 0.2406(3) 0.0243(7) Uani 0.5 1 d . U P A -1
C1_1 C 0.60816(18) 1.14005(12) 0.29292(13) 0.0258(4) Uani 0.5 1 d . U P A -1
H1_1 H 0.635871 1.191301 0.297047 0.031 Uiso 0.5 1 calc R U P A -1
C2_1 C 0.6793(2) 1.08427(19) 0.34568(15) 0.0227(5) Uani 0.5 1 d . U P A -1
C3_1 C 0.7805(3) 1.1057(2) 0.4004(2) 0.0280(6) Uani 0.5 1 d . U P A -1
H3_1 H 0.802777 1.158133 0.403053 0.034 Uiso 0.5 1 calc R U P A -1
C4_1 C 0.8507(3) 1.0525(2) 0.4518(2) 0.0273(14) Uani 0.5 1 d . U P A -1
H4_1 H 0.921952 1.067104 0.486745 0.033 Uiso 0.5 1 calc R U P A -1
C5_1 C 0.8115(3) 0.9775(2) 0.4495(2) 0.0270(6) Uani 0.5 1 d . U P A -1
H5_1 H 0.855160 0.940337 0.485477 0.032 Uiso 0.5 1 calc R U P A -1
C6_1 C 0.7089(2) 0.95540(14) 0.39519(15) 0.0232(5) Uani 0.5 1 d . U P A -1
H6_1 H 0.683696 0.903820 0.395870 0.028 Uiso 0.5 1 calc R U P A -1
C7_1 C 0.6426(2) 1.00750(18) 0.34002(15) 0.0198(5) Uani 0.5 1 d . U P A -1
C1_2 C 0.36113(12) 1.05511(14) 0.16812(9) 0.0200(4) Uani 0.5 1 d G U P A -1
C2_2 C 0.31833(18) 0.98564(11) 0.13248(13) 0.0218(5) Uani 0.5 1 d G U P A -1
H2_2 H 0.360210 0.939580 0.147913 0.026 Uiso 0.5 1 calc R U P A -1
C3_2 C 0.2143(2) 0.98358(12) 0.07425(16) 0.0265(8) Uani 0.5 1 d G U P A -1
H3_2 H 0.185006 0.936100 0.049891 0.032 Uiso 0.5 1 calc R U P A -1
C4_2 C 0.1530(2) 1.05097(16) 0.0517(2) 0.0299(15) Uani 0.5 1 d G U P A -1
H4_2 H 0.081851 1.049559 0.011872 0.036 Uiso 0.5 1 calc R U P A -1
C5_2 C 0.1958(2) 1.12044(12) 0.08731(19) 0.0265(8) Uani 0.5 1 d G U P A -1
H5_2 H 0.153898 1.166499 0.071875 0.032 Uiso 0.5 1 calc R U P A -1
C6_2 C 0.29985(18) 1.12250(11) 0.14554(12) 0.0245(5) Uani 0.5 1 d G U P A -1
H6_2 H 0.329102 1.169981 0.169898 0.029 Uiso 0.5 1 calc R U P A -1
C1_3 C 0.4484(4) 0.9311(3) 0.3107(3) 0.0232(8) Uani 0.5 1 d D U P A -1
C2_3 C 0.4212(5) 0.9558(3) 0.3835(3) 0.0228(9) Uani 0.5 1 d . U P A -1
H2_3 H 0.447469 1.004949 0.404515 0.027 Uiso 0.5 1 calc R U P A -1
C3_3 C 0.3592(5) 0.9134(3) 0.4258(3) 0.0225(9) Uani 0.5 1 d . U P A -1
H3_3 H 0.344161 0.933904 0.473637 0.027 Uiso 0.5 1 calc R U P A -1
C4_3 C 0.3194(6) 0.8408(3) 0.3977(3) 0.0244(9) Uani 0.5 1 d . U P A -1
H4_3 H 0.277174 0.810914 0.425969 0.029 Uiso 0.5 1 calc R U P A -1
C5_3 C 0.3428(5) 0.8133(3) 0.3274(4) 0.0259(9) Uani 0.5 1 d . U P A -1
H5_3 H 0.316930 0.763765 0.307244 0.031 Uiso 0.5 1 calc R U P A -1
C6_3 C 0.4036(5) 0.8577(3) 0.2863(3) 0.0245(9) Uani 0.5 1 d . U P A -1
H6_3 H 0.416097 0.836909 0.237728 0.029 Uiso 0.5 1 calc R U P A -1
C1_4 C 0.5779(4) 0.9297(3) 0.2004(2) 0.0230(9) Uani 0.5 1 d DG U P A -1
C2_4 C 0.5830(4) 0.9656(2) 0.1284(3) 0.0235(10) Uani 0.5 1 d G U P A -1
H2_4 H 0.553481 1.016072 0.116377 0.028 Uiso 0.5 1 calc R U P A -1
C3_4 C 0.6312(5) 0.9278(3) 0.0740(3) 0.0240(10) Uani 0.5 1 d G U P A -1
H3_4 H 0.634668 0.952317 0.024724 0.029 Uiso 0.5 1 calc R U P A -1
C4_4 C 0.6744(5) 0.8540(3) 0.0915(3) 0.0244(10) Uani 0.5 1 d G U P A -1
H4_4 H 0.707313 0.828110 0.054338 0.029 Uiso 0.5 1 calc R U P A -1
C5_4 C 0.6693(5) 0.8181(2) 0.1636(3) 0.0241(11) Uani 0.5 1 d G U P A -1
H5_4 H 0.698772 0.767656 0.175605 0.029 Uiso 0.5 1 calc R U P A -1
C6_4 C 0.6211(4) 0.8560(3) 0.2180(2) 0.0241(10) Uani 0.5 1 d G U P A -1
H6_4 H 0.617586 0.831410 0.267259 0.029 Uiso 0.5 1 calc R U P A -1
N1_7 N 0.500000 0.55613(7) 0.750000 0.0209(3) Uani 1 2 d S T P . .
C1_5 C 0.42445(8) 0.50666(6) 0.68337(6) 0.0236(2) Uani 1 1 d . . . . .
H1A_5 H 0.472749 0.478983 0.654442 0.028 Uiso 1 1 calc R U . . .
H1B_5 H 0.373547 0.540854 0.643247 0.028 Uiso 1 1 calc R U . . .
C2_5 C 0.35244(9) 0.44799(6) 0.71343(7) 0.0292(2) Uani 1 1 d . . . . .
H2A_5 H 0.294877 0.475136 0.734244 0.035 Uiso 1 1 calc R U . . .
H2B_5 H 0.401100 0.418037 0.759036 0.035 Uiso 1 1 calc R U . . .
C3_5 C 0.29348(10) 0.39333(6) 0.64471(7) 0.0318(3) Uani 1 1 d . . . . .
H3A_5 H 0.231869 0.366339 0.661003 0.038 Uiso 1 1 calc R U . . .
H3B_5 H 0.258561 0.423951 0.595252 0.038 Uiso 1 1 calc R U . . .
C4_5 C 0.37198(12) 0.33374(7) 0.62340(9) 0.0441(3) Uani 1 1 d . . . . .
H4A_5 H 0.328374 0.300007 0.580111 0.066 Uiso 1 1 calc R U . . .
H4B_5 H 0.407007 0.303039 0.671970 0.066 Uiso 1 1 calc R U . . .
H4C_5 H 0.431085 0.359819 0.604417 0.066 Uiso 1 1 calc R U . . .
C1_6 C 0.57494(8) 0.60569(6) 0.71225(6) 0.0232(2) Uani 1 1 d . . . . .
H1A_6 H 0.631509 0.631745 0.756906 0.028 Uiso 1 1 calc R U . . .
H1B_6 H 0.616754 0.571533 0.683901 0.028 Uiso 1 1 calc R U . . .
C2_6 C 0.51412(9) 0.66625(6) 0.65215(6) 0.0262(2) Uani 1 1 d . . . . .
H2A_6 H 0.468781 0.699400 0.678735 0.031 Uiso 1 1 calc R U . . .
H2B_6 H 0.461690 0.640846 0.604725 0.031 Uiso 1 1 calc R U . . .
C3_6 C 0.59783(10) 0.71549(7) 0.62276(8) 0.0328(3) Uani 1 1 d . . . . .
H3A_6 H 0.646447 0.743626 0.669880 0.039 Uiso 1 1 calc R U . . .
H3B_6 H 0.647217 0.681620 0.600465 0.039 Uiso 1 1 calc R U . . .
C4_6 C 0.54034(10) 0.77266(7) 0.55787(7) 0.0320(3) Uani 1 1 d . . . . .
H4A_6 H 0.597767 0.802224 0.540408 0.048 Uiso 1 1 calc R U . . .
H4B_6 H 0.493614 0.807679 0.580237 0.048 Uiso 1 1 calc R U . . .
H4C_6 H 0.492354 0.745149 0.510896 0.048 Uiso 1 1 calc R U . . .

loop_
_atom_site_aniso_label
_atom_site_aniso_U_11
_atom_site_aniso_U_22
_atom_site_aniso_U_33
_atom_site_aniso_U_23
_atom_site_aniso_U_13
_atom_site_aniso_U_12
B1_1 0.0200(11) 0.0208(9) 0.0230(11) 0.0013(8) 0.0066(8) -0.0003(7)
N1_1 0.0212(9) 0.0189(7) 0.0220(8) -0.0001(6) 0.0049(6) -0.0008(6)
N2_1 0.0273(16) 0.0191(6) 0.0266(17) 0.0002(8) 0.0074(10) -0.0026(8)
C1_1 0.0271(10) 0.0224(9) 0.0268(10) 0.0002(8) 0.0054(8) -0.0043(8)
C2_1 0.0239(12) 0.0192(13) 0.0271(11) 0.0010(10) 0.0105(9) -0.0061(9)
C3_1 0.0290(14) 0.0290(13) 0.0268(13) -0.0063(11) 0.0086(12) -0.0111(12)
C4_1 0.020(2) 0.038(2) 0.023(2) -0.0016(19) 0.0047(19) -0.0053(19)
C5_1 0.0182(13) 0.0392(13) 0.0218(15) -0.0019(10) 0.0022(11) 0.0010(10)
C6_1 0.0198(11) 0.0267(12) 0.0229(11) -0.0008(9) 0.0055(9) -0.0001(10)
C7_1 0.0200(11) 0.0206(12) 0.0205(11) 0.0022(10) 0.0084(9) 0.0005(10)
C1_2 0.0238(11) 0.0163(12) 0.0219(10) -0.0012(10) 0.0094(9) 0.0001(10)
C2_2 0.0258(14) 0.0183(14) 0.0218(14) -0.0017(10) 0.0075(11) -0.0010(10)
C3_2 0.0255(17) 0.0288(12) 0.0239(16) 0.0015(11) 0.0045(12) -0.0043(11)
C4_2 0.022(2) 0.040(2) 0.025(2) 0.005(2) 0.001(2) 0.000(2)
C5_2 0.0239(15) 0.0266(15) 0.0274(15) 0.0060(11) 0.0042(11) 0.0068(11)
C6_2 0.0237(11) 0.0214(11) 0.0281(11) 0.0012(10) 0.0065(9) 0.0037(10)
C1_3 0.0187(18) 0.0193(12) 0.0326(15) -0.0006(11) 0.0085(13) -0.0003(11)
C2_3 0.0270(15) 0.0179(13) 0.0255(15) 0.0042(12) 0.0104(12) 0.0031(12)
C3_3 0.0194(15) 0.0253(19) 0.0259(14) 0.0070(11) 0.0114(11) -0.0006(13)
C4_3 0.0176(14) 0.0234(16) 0.0304(17) 0.0043(13) 0.0035(13) -0.0045(11)
C5_3 0.0202(16) 0.0284(16) 0.0278(15) 0.0014(13) 0.0046(12) 0.0019(12)
C6_3 0.0198(18) 0.0276(15) 0.0269(14) 0.0060(12) 0.0078(11) 0.0004(12)
C1_4 0.0187(19) 0.0241(14) 0.0281(15) -0.0037(11) 0.0097(13) 0.0011(12)
C2_4 0.0243(15) 0.0223(16) 0.0270(17) -0.0112(12) 0.0124(12) -0.0022(12)
C3_4 0.0228(16) 0.0220(18) 0.0271(15) -0.0051(12) 0.0068(12) 0.0020(12)
C4_4 0.0222(16) 0.028(2) 0.0237(16) -0.0064(13) 0.0074(13) 0.0018(14)
C5_4 0.0177(16) 0.0236(16) 0.0305(19) -0.0080(14) 0.0059(12) 0.0029(12)
C6_4 0.021(2) 0.0220(14) 0.0266(14) -0.0003(11) 0.0022(12) 0.0021(13)
N1_7 0.0176(5) 0.0203(6) 0.0249(6) 0.000 0.0057(5) 0.000
C1_5 0.0212(5) 0.0231(5) 0.0260(5) -0.0016(4) 0.0052(4) -0.0024(4)
C2_5 0.0283(5) 0.0280(5) 0.0325(6) -0.0010(4) 0.0099(4) -0.0072(4)
C3_5 0.0292(6) 0.0271(5) 0.0390(6) -0.0033(5) 0.0090(5) -0.0082(4)
C4_5 0.0437(7) 0.0274(6) 0.0605(9) -0.0090(6) 0.0124(6) -0.0041(5)
C1_6 0.0197(5) 0.0225(5) 0.0282(5) 0.0006(4) 0.0080(4) -0.0020(4)
C2_6 0.0226(5) 0.0285(5) 0.0256(5) 0.0017(4) 0.0032(4) -0.0031(4)
C3_6 0.0279(6) 0.0281(5) 0.0409(6) 0.0087(5) 0.0065(5) -0.0022(4)
C4_6 0.0357(6) 0.0303(6) 0.0285(6) 0.0034(5) 0.0057(5) -0.0016(5)

loop_
_atom_type_symbol
_atom_type_description
_atom_type_scat_dispersion_real
_atom_type_scat_dispersion_imag
_atom_type_scat_source
C C 0.0181 0.0091 'International Tables Vol C Tables 4.2.6.8 and 6.1.1.4'
H H 0.0000 0.0000 'International Tables Vol C Tables 4.2.6.8 and 6.1.1.4'
B B 0.0090 0.0039 'International Tables Vol C Tables 4.2.6.8 and 6.1.1.4'
N N 0.0311 0.0180 'International Tables Vol C Tables 4.2.6.8 and 6.1.1.4'

loop_
_exptl_crystal_face_index_h
_exptl_crystal_face_index_k
_exptl_crystal_face_index_l
_exptl_crystal_face_perp_dist
1 1 2 0.1926
1 -2 2 0.2628
-2 -9 -5 0.1978
-4 0 -8 0.1526
-2 10 -4 0.2645
0 11 0 0.2843
1 -11 2 0.3408
0 0 11 0.1768
0 0 -11 0.1718
-1 -6 9 0.2068
-1 -8 -7 0.2197
0 4 10 0.1979
-3 0 11 0.1559
-4 -8 7 0.2034
-1 4 10 0.1955
3 1 -11 0.1845
3 10 -3 0.2208
5 0 -10 0.1834
-5 0 10 0.1510
-5 -8 5 0.1836
4 10 -1 0.2019
7 3 -6 0.1555
-6 -7 3 0.1344
-7 -3 6 0.1189
7 2 -6 0.1480
4 -8 -7 0.3184
7 4 -1 0.1788
8 0 -3 0.2049
-7 -4 1 0.1218
-7 4 4 0.2167

loop_
_geom_angle_atom_site_label_1
_geom_angle_atom_site_label_2
_geom_angle_atom_site_label_3
_geom_angle
_geom_angle_site_symmetry_1
_geom_angle_site_symmetry_3
_geom_angle_publ_flag
N1_1 B1_1 C1_3 109.5(2) . . ?
N1_1 B1_1 C7_1 107.18(18) . . ?
C1_3 B1_1 C7_1 109.0(2) . . ?
N1_1 B1_1 C1_4 110.1(2) . . ?
C1_3 B1_1 C1_4 113.63(17) . . ?
C7_1 B1_1 C1_4 107.2(2) . . ?
N2_1 N1_1 C1_2 111.0(2) . . ?
N2_1 N1_1 B1_1 125.1(2) . . ?
C1_2 N1_1 B1_1 123.80(16) . . ?
C1_1 N2_1 N1_1 119.7(3) . . ?
N2_1 C1_1 C2_1 127.8(2) . . ?
N2_1 C1_1 H1_1 116.1 . . ?
C2_1 C1_1 H1_1 116.1 . . ?
C3_1 C2_1 C7_1 120.9(2) . . ?
C3_1 C2_1 C1_1 121.2(3) . . ?
C7_1 C2_1 C1_1 117.9(3) . . ?
C2_1 C3_1 C4_1 122.1(3) . . ?
C2_1 C3_1 H3_1 119.0 . . ?
C4_1 C3_1 H3_1 119.0 . . ?
C5_1 C4_1 C3_1 117.0(3) . . ?
C5_1 C4_1 H4_1 121.5 . . ?
C3_1 C4_1 H4_1 121.5 . . ?
C4_1 C5_1 C6_1 121.3(3) . . ?
C4_1 C5_1 H5_1 119.3 . . ?
C6_1 C5_1 H5_1 119.3 . . ?
C7_1 C6_1 C5_1 121.5(2) . . ?
C7_1 C6_1 H6_1 119.3 . . ?
C5_1 C6_1 H6_1 119.3 . . ?
C6_1 C7_1 C2_1 117.0(2) . . ?
C6_1 C7_1 B1_1 121.7(3) . . ?
C2_1 C7_1 B1_1 121.2(2) . . ?
C2_2 C1_2 C6_2 120.0 . . ?
C2_2 C1_2 N1_1 118.79(18) . . ?
C6_2 C1_2 N1_1 121.21(18) . . ?
C3_2 C2_2 C1_2 120.0 . . ?
C3_2 C2_2 H2_2 120.0 . . ?
C1_2 C2_2 H2_2 120.0 . . ?
C4_2 C3_2 C2_2 120.0 . . ?
C4_2 C3_2 H3_2 120.0 . . ?
C2_2 C3_2 H3_2 120.0 . . ?
C3_2 C4_2 C5_2 120.0 . . ?
C3_2 C4_2 H4_2 120.0 . . ?
C5_2 C4_2 H4_2 120.0 . . ?
C4_2 C5_2 C6_2 120.0 . . ?
C4_2 C5_2 H5_2 120.0 . . ?
C6_2 C5_2 H5_2 120.0 . . ?
C5_2 C6_2 C1_2 120.0 . . ?
C5_2 C6_2 H6_2 120.0 . . ?
C1_2 C6_2 H6_2 120.0 . . ?
C6_3 C1_3 C2_3 111.3(3) . . ?
C6_3 C1_3 B1_1 125.8(4) . . ?
C2_3 C1_3 B1_1 122.6(4) . . ?
C3_3 C2_3 C1_3 125.1(3) . . ?
C3_3 C2_3 H2_3 117.4 . . ?
C1_3 C2_3 H2_3 117.4 . . ?
C2_3 C3_3 C4_3 119.6(3) . . ?
C2_3 C3_3 H3_3 120.2 . . ?
C4_3 C3_3 H3_3 120.2 . . ?
C5_3 C4_3 C3_3 118.3(3) . . ?
C5_3 C4_3 H4_3 120.9 . . ?
C3_3 C4_3 H4_3 120.9 . . ?
C6_3 C5_3 C4_3 120.4(3) . . ?
C6_3 C5_3 H5_3 119.8 . . ?
C4_3 C5_3 H5_3 119.8 . . ?
C5_3 C6_3 C1_3 125.3(3) . . ?
C5_3 C6_3 H6_3 117.4 . . ?
C1_3 C6_3 H6_3 117.4 . . ?
C2_4 C1_4 C6_4 120.0 . . ?
C2_4 C1_4 B1_1 118.8(3) . . ?
C6_4 C1_4 B1_1 120.9(3) . . ?
C1_4 C2_4 C3_4 120.0 . . ?
C1_4 C2_4 H2_4 120.0 . . ?
C3_4 C2_4 H2_4 120.0 . . ?
C4_4 C3_4 C2_4 120.0 . . ?
C4_4 C3_4 H3_4 120.0 . . ?
C2_4 C3_4 H3_4 120.0 . . ?
C3_4 C4_4 C5_4 120.0 . . ?
C3_4 C4_4 H4_4 120.0 . . ?
C5_4 C4_4 H4_4 120.0 . . ?
C6_4 C5_4 C4_4 120.0 . . ?
C6_4 C5_4 H5_4 120.0 . . ?
C4_4 C5_4 H5_4 120.0 . . ?
C5_4 C6_4 C1_4 120.0 . . ?
C5_4 C6_4 H6_4 120.0 . . ?
C1_4 C6_4 H6_4 120.0 . . ?
C1_6 N1_7 C1_6 110.97(10) . 2_656 ?
C1_6 N1_7 C1_5 108.51(5) . 2_656 ?
C1_6 N1_7 C1_5 108.85(5) 2_656 2_656 ?
C1_6 N1_7 C1_5 108.85(5) . . ?
C1_6 N1_7 C1_5 108.52(5) 2_656 . ?
C1_5 N1_7 C1_5 111.16(11) 2_656 . ?
N1_7 C1_5 C2_5 114.92(8) . . ?
N1_7 C1_5 H1A_5 108.5 . . ?
C2_5 C1_5 H1A_5 108.5 . . ?
N1_7 C1_5 H1B_5 108.5 . . ?
C2_5 C1_5 H1B_5 108.5 . . ?
H1A_5 C1_5 H1B_5 107.5 . . ?
C1_5 C2_5 C3_5 111.02(9) . . ?
C1_5 C2_5 H2A_5 109.4 . . ?
C3_5 C2_5 H2A_5 109.4 . . ?
C1_5 C2_5 H2B_5 109.4 . . ?
C3_5 C2_5 H2B_5 109.4 . . ?
H2A_5 C2_5 H2B_5 108.0 . . ?
C4_5 C3_5 C2_5 113.90(10) . . ?
C4_5 C3_5 H3A_5 108.8 . . ?
C2_5 C3_5 H3A_5 108.8 . . ?
C4_5 C3_5 H3B_5 108.8 . . ?
C2_5 C3_5 H3B_5 108.8 . . ?
H3A_5 C3_5 H3B_5 107.7 . . ?
C3_5 C4_5 H4A_5 109.5 . . ?
C3_5 C4_5 H4B_5 109.5 . . ?
H4A_5 C4_5 H4B_5 109.5 . . ?
C3_5 C4_5 H4C_5 109.5 . . ?
H4A_5 C4_5 H4C_5 109.5 . . ?
H4B_5 C4_5 H4C_5 109.5 . . ?
C2_6 C1_6 N1_7 115.69(8) . . ?
C2_6 C1_6 H1A_6 108.4 . . ?
N1_7 C1_6 H1A_6 108.4 . . ?
C2_6 C1_6 H1B_6 108.4 . . ?
N1_7 C1_6 H1B_6 108.4 . . ?
H1A_6 C1_6 H1B_6 107.4 . . ?
C1_6 C2_6 C3_6 111.02(9) . . ?
C1_6 C2_6 H2A_6 109.4 . . ?
C3_6 C2_6 H2A_6 109.4 . . ?
C1_6 C2_6 H2B_6 109.4 . . ?
C3_6 C2_6 H2B_6 109.4 . . ?
H2A_6 C2_6 H2B_6 108.0 . . ?
C4_6 C3_6 C2_6 112.71(9) . . ?
C4_6 C3_6 H3A_6 109.0 . . ?
C2_6 C3_6 H3A_6 109.0 . . ?
C4_6 C3_6 H3B_6 109.0 . . ?
C2_6 C3_6 H3B_6 109.0 . . ?
H3A_6 C3_6 H3B_6 107.8 . . ?
C3_6 C4_6 H4A_6 109.5 . . ?
C3_6 C4_6 H4B_6 109.5 . . ?
H4A_6 C4_6 H4B_6 109.5 . . ?
C3_6 C4_6 H4C_6 109.5 . . ?
H4A_6 C4_6 H4C_6 109.5 . . ?
H4B_6 C4_6 H4C_6 109.5 . . ?

loop_
_geom_bond_atom_site_label_1
_geom_bond_atom_site_label_2
_geom_bond_distance
_geom_bond_site_symmetry_2
_geom_bond_publ_flag
B1_1 N1_1 1.591(3) . ?
B1_1 C1_3 1.629(4) . ?
B1_1 C7_1 1.633(3) . ?
B1_1 C1_4 1.671(4) . ?
N1_1 N2_1 1.370(3) . ?
N1_1 C1_2 1.426(2) . ?
N2_1 C1_1 1.297(5) . ?
C1_1 C2_1 1.444(3) . ?
C1_1 H1_1 0.9500 . ?
C2_1 C3_1 1.388(5) . ?
C2_1 C7_1 1.404(4) . ?
C3_1 C4_1 1.399(4) . ?
C3_1 H3_1 0.9500 . ?
C4_1 C5_1 1.388(4) . ?
C4_1 H4_1 0.9500 . ?
C5_1 C6_1 1.400(4) . ?
C5_1 H5_1 0.9500 . ?
C6_1 C7_1 1.397(4) . ?
C6_1 H6_1 0.9500 . ?
C1_2 C2_2 1.3900 . ?
C1_2 C6_2 1.3900 . ?
C2_2 C3_2 1.3900 . ?
C2_2 H2_2 0.9500 . ?
C3_2 C4_2 1.3900 . ?
C3_2 H3_2 0.9500 . ?
C4_2 C5_2 1.3900 . ?
C4_2 H4_2 0.9500 . ?
C5_2 C6_2 1.3900 . ?
C5_2 H5_2 0.9500 . ?
C6_2 H6_2 0.9500 . ?
C1_3 C6_3 1.409(4) . ?
C1_3 C2_3 1.430(4) . ?
C2_3 C3_3 1.388(5) . ?
C2_3 H2_3 0.9500 . ?
C3_3 C4_3 1.391(5) . ?
C3_3 H3_3 0.9500 . ?
C4_3 C5_3 1.386(5) . ?
C4_3 H4_3 0.9500 . ?
C5_3 C6_3 1.385(5) . ?
C5_3 H5_3 0.9500 . ?
C6_3 H6_3 0.9500 . ?
C1_4 C2_4 1.3900 . ?
C1_4 C6_4 1.3900 . ?
C2_4 C3_4 1.3900 . ?
C2_4 H2_4 0.9500 . ?
C3_4 C4_4 1.3900 . ?
C3_4 H3_4 0.9500 . ?
C4_4 C5_4 1.3900 . ?
C4_4 H4_4 0.9500 . ?
C5_4 C6_4 1.3900 . ?
C5_4 H5_4 0.9500 . ?
C6_4 H6_4 0.9500 . ?
N1_7 C1_6 1.5215(11) . ?
N1_7 C1_6 1.5215(11) 2_656 ?
N1_7 C1_5 1.5225(12) 2_656 ?
N1_7 C1_5 1.5226(12) . ?
C1_5 C2_5 1.5243(14) . ?
C1_5 H1A_5 0.9900 . ?
C1_5 H1B_5 0.9900 . ?
C2_5 C3_5 1.5288(15) . ?
C2_5 H2A_5 0.9900 . ?
C2_5 H2B_5 0.9900 . ?
C3_5 C4_5 1.5229(17) . ?
C3_5 H3A_5 0.9900 . ?
C3_5 H3B_5 0.9900 . ?
C4_5 H4A_5 0.9800 . ?
C4_5 H4B_5 0.9800 . ?
C4_5 H4C_5 0.9800 . ?
C1_6 C2_6 1.5167(14) . ?
C1_6 H1A_6 0.9900 . ?
C1_6 H1B_6 0.9900 . ?
C2_6 C3_6 1.5204(15) . ?
C2_6 H2A_6 0.9900 . ?
C2_6 H2B_6 0.9900 . ?
C3_6 C4_6 1.5116(15) . ?
C3_6 H3A_6 0.9900 . ?
C3_6 H3B_6 0.9900 . ?
C4_6 H4A_6 0.9800 . ?
C4_6 H4B_6 0.9800 . ?
C4_6 H4C_6 0.9800 . ?

loop_
_geom_torsion_atom_site_label_1
_geom_torsion_atom_site_label_2
_geom_torsion_atom_site_label_3
_geom_torsion_atom_site_label_4
_geom_torsion
_geom_torsion_site_symmetry_1
_geom_torsion_site_symmetry_2
_geom_torsion_site_symmetry_3
_geom_torsion_site_symmetry_4
_geom_torsion_publ_flag
C1_3 B1_1 N1_1 N2_1 128.5(3) . . . . ?
C7_1 B1_1 N1_1 N2_1 10.4(3) . . . . ?
C1_4 B1_1 N1_1 N2_1 -105.9(3) . . . . ?
C1_3 B1_1 N1_1 C1_2 -55.6(3) . . . . ?
C7_1 B1_1 N1_1 C1_2 -173.76(16) . . . . ?
C1_4 B1_1 N1_1 C1_2 70.0(3) . . . . ?
C1_2 N1_1 N2_1 C1_1 -179.9(2) . . . . ?
B1_1 N1_1 N2_1 C1_1 -3.6(3) . . . . ?
N1_1 N2_1 C1_1 C2_1 -3.6(4) . . . . ?
N2_1 C1_1 C2_1 C3_1 -178.3(3) . . . . ?
N2_1 C1_1 C2_1 C7_1 1.5(4) . . . . ?
C7_1 C2_1 C3_1 C4_1 0.4(4) . . . . ?
C1_1 C2_1 C3_1 C4_1 -179.8(2) . . . . ?
C2_1 C3_1 C4_1 C5_1 -3.9(4) . . . . ?
C3_1 C4_1 C5_1 C6_1 3.1(4) . . . . ?
C4_1 C5_1 C6_1 C7_1 1.2(4) . . . . ?
C5_1 C6_1 C7_1 C2_1 -4.7(4) . . . . ?
C5_1 C6_1 C7_1 B1_1 172.1(2) . . . . ?
C3_1 C2_1 C7_1 C6_1 3.9(4) . . . . ?
C1_1 C2_1 C7_1 C6_1 -176.0(2) . . . . ?
C3_1 C2_1 C7_1 B1_1 -172.9(3) . . . . ?
C1_1 C2_1 C7_1 B1_1 7.3(3) . . . . ?
N1_1 B1_1 C7_1 C6_1 171.5(2) . . . . ?
C1_3 B1_1 C7_1 C6_1 53.1(3) . . . . ?
C1_4 B1_1 C7_1 C6_1 -70.4(3) . . . . ?
N1_1 B1_1 C7_1 C2_1 -11.9(3) . . . . ?
C1_3 B1_1 C7_1 C2_1 -130.3(3) . . . . ?
C1_4 B1_1 C7_1 C2_1 106.3(3) . . . . ?
N2_1 N1_1 C1_2 C2_2 164.16(16) . . . . ?
B1_1 N1_1 C1_2 C2_2 -12.2(2) . . . . ?
N2_1 N1_1 C1_2 C6_2 -15.9(2) . . . . ?
B1_1 N1_1 C1_2 C6_2 167.78(16) . . . . ?
C6_2 C1_2 C2_2 C3_2 0.0 . . . . ?
N1_1 C1_2 C2_2 C3_2 180.0(2) . . . . ?
C1_2 C2_2 C3_2 C4_2 0.0 . . . . ?
C2_2 C3_2 C4_2 C5_2 0.0 . . . . ?
C3_2 C4_2 C5_2 C6_2 0.0 . . . . ?
C4_2 C5_2 C6_2 C1_2 0.0 . . . . ?
C2_2 C1_2 C6_2 C5_2 0.0 . . . . ?
N1_1 C1_2 C6_2 C5_2 -180.0(2) . . . . ?
N1_1 B1_1 C1_3 C6_3 114.6(4) . . . . ?
C7_1 B1_1 C1_3 C6_3 -128.4(4) . . . . ?
C1_4 B1_1 C1_3 C6_3 -8.9(5) . . . . ?
N1_1 B1_1 C1_3 C2_3 -71.8(4) . . . . ?
C7_1 B1_1 C1_3 C2_3 45.2(5) . . . . ?
C1_4 B1_1 C1_3 C2_3 164.7(4) . . . . ?
C6_3 C1_3 C2_3 C3_3 0.4(5) . . . . ?
B1_1 C1_3 C2_3 C3_3 -174.0(4) . . . . ?
C1_3 C2_3 C3_3 C4_3 0.4(5) . . . . ?
C2_3 C3_3 C4_3 C5_3 -0.3(4) . . . . ?
C3_3 C4_3 C5_3 C6_3 -0.5(4) . . . . ?
C4_3 C5_3 C6_3 C1_3 1.4(5) . . . . ?
C2_3 C1_3 C6_3 C5_3 -1.3(5) . . . . ?
B1_1 C1_3 C6_3 C5_3 172.9(5) . . . . ?
N1_1 B1_1 C1_4 C2_4 15.8(3) . . . . ?
C1_3 B1_1 C1_4 C2_4 139.0(3) . . . . ?
C7_1 B1_1 C1_4 C2_4 -100.4(3) . . . . ?
N1_1 B1_1 C1_4 C6_4 -170.3(3) . . . . ?
C1_3 B1_1 C1_4 C6_4 -47.1(5) . . . . ?
C7_1 B1_1 C1_4 C6_4 73.4(3) . . . . ?
C6_4 C1_4 C2_4 C3_4 0.0 . . . . ?
B1_1 C1_4 C2_4 C3_4 173.9(4) . . . . ?
C1_4 C2_4 C3_4 C4_4 0.0 . . . . ?
C2_4 C3_4 C4_4 C5_4 0.0 . . . . ?
C3_4 C4_4 C5_4 C6_4 0.0 . . . . ?
C4_4 C5_4 C6_4 C1_4 0.0 . . . . ?
C2_4 C1_4 C6_4 C5_4 0.0 . . . . ?
B1_1 C1_4 C6_4 C5_4 -173.8(4) . . . . ?
C1_6 N1_7 C1_5 C2_5 174.25(8) . . . . ?
C1_6 N1_7 C1_5 C2_5 -64.88(11) 2_656 . . . ?
C1_5 N1_7 C1_5 C2_5 54.78(7) 2_656 . . . ?
N1_7 C1_5 C2_5 C3_5 -171.44(9) . . . . ?
C1_5 C2_5 C3_5 C4_5 74.45(13) . . . . ?
C1_6 N1_7 C1_6 C2_6 -52.80(7) 2_656 . . . ?
C1_5 N1_7 C1_6 C2_6 -172.35(8) 2_656 . . . ?
C1_5 N1_7 C1_6 C2_6 66.55(11) . . . . ?
N1_7 C1_6 C2_6 C3_6 176.28(9) . . . . ?
C1_6 C2_6 C3_6 C4_6 175.62(9) . . . . ?
